data_2108197
loop_
_publ_author_name
'Budesinsky, Milos'
'Cisarova, Ivana'
'Borremans, Frans'
'Martins, Jose C.'
'Pauwels, Ewald'

_publ_section_title
;
 Solid-state structure of cyclic dipeptides: an X-ray and computational
 study of <i>cis-</i> and <i>trans</i>-diketopiperazines of
 <i>N</i>-methyl-phenylalanine with the thia-pipecolic acids and
 thia-prolines
;
_journal_issue 6
_journal_name_full 'Acta Crystallographica Section B'
_journal_page_first 1179
_journal_page_last 1193
_journal_paper_doi 10.1107/S2052520617014731
_journal_volume 73
_journal_year 2017
_chemical_absolute_configuration syn
_chemical_compound_source 'synthesized by the authors'
_chemical_formula_moiety 'C15 H18 N2 O2 S'
_chemical_formula_sum 'C15 H18 N2 O2 S'
_chemical_formula_weight 290.37
_chemical_name_systematic
; 
 ? 
;
_space_group_IT_number 4
_symmetry_cell_setting monoclinic
_symmetry_space_group_name_Hall 'P 2yb'
_symmetry_space_group_name_H-M 'P 1 21 1'
_atom_sites_solution_hydrogens geom
_atom_sites_solution_primary direct
_atom_sites_solution_secondary difmap
_audit_creation_method SHELXL-97
_cell_angle_alpha 90.00
_cell_angle_beta 106.0640(11)
_cell_angle_gamma 90.00
_cell_formula_units_Z 4
_cell_length_a 7.31260(10)
_cell_length_b 27.1077(5)
_cell_length_c 7.37450(10)
_cell_measurement_reflns_used 28687
_cell_measurement_temperature 150(2)
_cell_measurement_theta_max 27.5
_cell_measurement_theta_min 1
_cell_volume 1404.75(4)
_computing_cell_refinement 'COLLECT and DENZO'
_computing_data_collection 'COLLECT (Hooft, 1998) and DENZO (Otwinowski & Minor, 1997)'
_computing_data_reduction 'COLLECT and DENZO'
_computing_structure_refinement 'SHELXL-2014/7 (Sheldrick, 2014)'
_computing_structure_solution 'SIR92 (Altomare et al., 1994)'
_diffrn_ambient_temperature 150(2)
_diffrn_detector_area_resol_mean 9.091
_diffrn_measured_fraction_theta_full 0.995
_diffrn_measured_fraction_theta_max 0.995
_diffrn_measurement_device_type 'Nonius KappaCCD area detector'
_diffrn_measurement_method '\f and \w scans to fill the Ewald sphere'
_diffrn_radiation_monochromator graphite
_diffrn_radiation_source 'fine-focus sealed tube'
_diffrn_radiation_type MoK\a
_diffrn_radiation_wavelength 0.71070
_diffrn_reflns_av_R_equivalents 0.0320
_diffrn_reflns_av_sigmaI/netI 0.0373
_diffrn_reflns_limit_h_max 9
_diffrn_reflns_limit_h_min -9
_diffrn_reflns_limit_k_max 34
_diffrn_reflns_limit_k_min -35
_diffrn_reflns_limit_l_max 9
_diffrn_reflns_limit_l_min -9
_diffrn_reflns_number 22183
_diffrn_reflns_theta_full 27.44
_diffrn_reflns_theta_max 27.44
_diffrn_reflns_theta_min 2.87
_diffrn_standards_number 0
_exptl_absorpt_coefficient_mu 0.233
_exptl_absorpt_correction_type none
_exptl_crystal_colour colourless
_exptl_crystal_density_diffrn 1.373
_exptl_crystal_density_method 'not measured'
_exptl_crystal_description plate
_exptl_crystal_F_000 616
_exptl_crystal_size_max 0.42
_exptl_crystal_size_mid 0.42
_exptl_crystal_size_min 0.075
_refine_diff_density_max 0.163
_refine_diff_density_min -0.225
_refine_diff_density_rms 0.046
_refine_ls_abs_structure_details 'Flack H D (1983), Acta Cryst. A39, 876-881'
_refine_ls_abs_structure_Flack -0.03(6)
_refine_ls_extinction_method none
_refine_ls_goodness_of_fit_ref 1.053
_refine_ls_hydrogen_treatment constr
_refine_ls_matrix_type full
_refine_ls_number_parameters 363
_refine_ls_number_reflns 6211
_refine_ls_number_restraints 1
_refine_ls_restrained_S_all 1.053
_refine_ls_R_factor_all 0.0429
_refine_ls_R_factor_gt 0.0343
_refine_ls_shift/su_max 0.001
_refine_ls_shift/su_mean 0.000
_refine_ls_structure_factor_coef Fsqd
_refine_ls_weighting_details 'calc w=1/[\s^2^(Fo^2^)+(0.0376P)^2^+0.3225P] where P=(Fo^2^+2Fc^2^)/3'
_refine_ls_weighting_scheme calc
_refine_ls_wR_factor_gt 0.0787
_refine_ls_wR_factor_ref 0.0827
_reflns_number_gt 5572
_reflns_number_total 6211
_reflns_threshold_expression I>2\s(I)
_cod_data_source_file dk5056sup1.cif
_cod_data_source_block 6a
_cod_original_sg_symbol_H-M 'P 21'
_cod_database_code 2108197

loop_
_symmetry_equiv_pos_as_xyz
'x, y, z'
'-x, y+1/2, -z'

loop_
_atom_site_label
_atom_site_type_symbol
_atom_site_fract_x
_atom_site_fract_y
_atom_site_fract_z
_atom_site_U_iso_or_equiv
_atom_site_adp_type
_atom_site_occupancy
_atom_site_symmetry_multiplicity
_atom_site_calc_flag
_atom_site_refinement_flags
N1 N 0.6695(2) 0.82534(6) 0.2140(2) 0.0204(3) Uani 1 1 d .
C2 C 0.8202(2) 0.85551(7) 0.2369(2) 0.0210(4) Uani 1 1 d .
O2 O 0.91482(19) 0.85832(5) 0.12241(18) 0.0309(3) Uani 1 1 d .
C3 C 0.8767(2) 0.88835(6) 0.4094(2) 0.0199(4) Uani 1 1 d .
H3 H 0.8886 0.9219 0.3641 0.024 Uiso 1 1 calc R
N4 N 0.7370(2) 0.89062(5) 0.5170(2) 0.0208(3) Uani 1 1 d .
C4 C 0.7637(3) 0.92884(7) 0.6628(3) 0.0290(4) Uani 1 1 d .
H4A H 0.6420 0.9392 0.6746 0.044 Uiso 1 1 calc R
H4B H 0.8284 0.9566 0.6281 0.044 Uiso 1 1 calc R
H4C H 0.8384 0.9158 0.7812 0.044 Uiso 1 1 calc R
C5 C 0.6088(2) 0.85508(7) 0.5159(2) 0.0213(4) Uani 1 1 d .
O5 O 0.51521(18) 0.85330(6) 0.63010(19) 0.0315(3) Uani 1 1 d .
C6 C 0.5693(2) 0.81742(7) 0.3573(2) 0.0208(4) Uani 1 1 d .
H6 H 0.4332 0.8198 0.2924 0.025 Uiso 1 1 calc R
C7 C 0.6024(3) 0.76511(7) 0.4384(3) 0.0249(4) Uani 1 1 d .
H7A H 0.5375 0.7613 0.5358 0.030 Uiso 1 1 calc R
H7B H 0.7374 0.7602 0.4960 0.030 Uiso 1 1 calc R
S8 S 0.51661(8) 0.71900(2) 0.25788(7) 0.03646(13) Uani 1 1 d .
C9 C 0.6426(3) 0.74036(8) 0.0920(3) 0.0343(5) Uani 1 1 d .
H9A H 0.7780 0.7351 0.1458 0.041 Uiso 1 1 calc R
H9B H 0.6021 0.7211 -0.0230 0.041 Uiso 1 1 calc R
C10 C 0.6069(3) 0.79455(7) 0.0445(3) 0.0274(4) Uani 1 1 d .
H10A H 0.6750 0.8042 -0.0457 0.033 Uiso 1 1 calc R
H10B H 0.4722 0.7998 -0.0136 0.033 Uiso 1 1 calc R
C11 C 1.0765(2) 0.87324(7) 0.5329(3) 0.0241(4) Uani 1 1 d .
H11A H 1.1665 0.8762 0.4584 0.029 Uiso 1 1 calc R
H11B H 1.1155 0.8960 0.6380 0.029 Uiso 1 1 calc R
C12 C 1.0851(2) 0.82146(7) 0.6089(3) 0.0219(4) Uani 1 1 d .
C13 C 1.1236(2) 0.78173(7) 0.5059(3) 0.0268(4) Uani 1 1 d .
H13 H 1.1437 0.7872 0.3884 0.032 Uiso 1 1 calc R
C14 C 1.1325(3) 0.73414(8) 0.5757(3) 0.0370(5) Uani 1 1 d .
H14 H 1.1585 0.7079 0.5054 0.044 Uiso 1 1 calc R
C15 C 1.1026(3) 0.72561(8) 0.7511(4) 0.0426(6) Uani 1 1 d .
H15 H 1.1096 0.6937 0.7988 0.051 Uiso 1 1 calc R
C16 C 1.0626(3) 0.76446(9) 0.8540(3) 0.0393(5) Uani 1 1 d .
H16 H 1.0416 0.7588 0.9710 0.047 Uiso 1 1 calc R
C17 C 1.0536(3) 0.81206(8) 0.7832(3) 0.0285(4) Uani 1 1 d .
H17 H 1.0260 0.8381 0.8534 0.034 Uiso 1 1 calc R
N21 N 1.0345(2) 0.52543(5) 1.0909(2) 0.0205(3) Uani 1 1 d .
C22 C 1.0110(2) 0.49609(7) 0.9391(2) 0.0211(3) Uani 1 1 d .
O22 O 1.12701(18) 0.49369(5) 0.84587(19) 0.0306(3) Uani 1 1 d .
C23 C 0.8353(2) 0.46406(7) 0.8797(2) 0.0203(4) Uani 1 1 d .
H23 H 0.8792 0.4305 0.8652 0.024 Uiso 1 1 calc R
N24 N 0.7251(2) 0.46122(6) 1.0170(2) 0.0211(3) Uani 1 1 d .
C24 C 0.5776(3) 0.42313(7) 0.9868(3) 0.0287(4) Uani 1 1 d .
H24A H 0.5687 0.4111 1.1065 0.043 Uiso 1 1 calc R
H24B H 0.6100 0.3964 0.9161 0.043 Uiso 1 1 calc R
H24C H 0.4576 0.4369 0.9179 0.043 Uiso 1 1 calc R
C25 C 0.7300(2) 0.49543(7) 1.1490(2) 0.0210(4) Uani 1 1 d .
O25 O 0.61701(19) 0.49628(5) 1.24486(18) 0.0313(3) Uani 1 1 d .
C26 C 0.8884(3) 0.53334(7) 1.1898(2) 0.0211(4) Uani 1 1 d .
H26 H 0.9529 0.5310 1.3250 0.025 Uiso 1 1 calc R
C27 C 0.8058(3) 0.58555(7) 1.1555(3) 0.0266(4) Uani 1 1 d .
H27A H 0.7082 0.5895 1.2206 0.032 Uiso 1 1 calc R
H27B H 0.7467 0.5901 1.0216 0.032 Uiso 1 1 calc R
S28 S 0.98609(8) 0.632028(19) 1.23693(8) 0.03969(15) Uani 1 1 d .
C29 C 1.1537(3) 0.61042(8) 1.1143(3) 0.0380(5) Uani 1 1 d .
H29A H 1.0993 0.6150 0.9797 0.046 Uiso 1 1 calc R
H29B H 1.2688 0.6301 1.1529 0.046 Uiso 1 1 calc R
C210 C 1.2044(3) 0.55644(7) 1.1538(3) 0.0298(4) Uani 1 1 d .
H21A H 1.2970 0.5467 1.0885 0.036 Uiso 1 1 calc R
H21B H 1.2612 0.5518 1.2880 0.036 Uiso 1 1 calc R
C211 C 0.7127(3) 0.48051(7) 0.6822(2) 0.0256(4) Uani 1 1 d .
H21C H 0.7873 0.4769 0.5928 0.031 Uiso 1 1 calc R
H21D H 0.6037 0.4587 0.6425 0.031 Uiso 1 1 calc R
C212 C 0.6428(3) 0.53313(7) 0.6757(2) 0.0228(4) Uani 1 1 d .
C213 C 0.7540(3) 0.57185(7) 0.6387(3) 0.0270(4) Uani 1 1 d .
H213 H 0.8712 0.5649 0.6178 0.032 Uiso 1 1 calc R
C214 C 0.6922(3) 0.62023(8) 0.6327(3) 0.0334(5) Uani 1 1 d .
H214 H 0.7675 0.6456 0.6080 0.040 Uiso 1 1 calc R
C215 C 0.5181(3) 0.63075(9) 0.6635(3) 0.0381(5) Uani 1 1 d .
H215 H 0.4759 0.6632 0.6594 0.046 Uiso 1 1 calc R
C216 C 0.4071(3) 0.59288(9) 0.7004(3) 0.0373(5) Uani 1 1 d .
H216 H 0.2899 0.5999 0.7207 0.045 Uiso 1 1 calc R
C217 C 0.4696(3) 0.54443(8) 0.7073(3) 0.0287(4) Uani 1 1 d .
H217 H 0.3943 0.5193 0.7334 0.034 Uiso 1 1 calc R

loop_
_atom_site_aniso_label
_atom_site_aniso_U_11
_atom_site_aniso_U_22
_atom_site_aniso_U_33
_atom_site_aniso_U_23
_atom_site_aniso_U_13
_atom_site_aniso_U_12
N1 0.0234(7) 0.0190(7) 0.0191(7) -0.0008(6) 0.0063(6) -0.0015(6)
C2 0.0228(8) 0.0184(9) 0.0217(8) 0.0019(7) 0.0062(7) 0.0007(7)
O2 0.0368(7) 0.0333(8) 0.0284(7) -0.0027(6) 0.0191(6) -0.0069(6)
C3 0.0193(8) 0.0179(9) 0.0241(9) -0.0012(7) 0.0084(7) -0.0027(7)
N4 0.0199(7) 0.0198(8) 0.0241(8) -0.0033(6) 0.0083(6) 0.0008(6)
C4 0.0310(10) 0.0252(10) 0.0313(10) -0.0084(8) 0.0094(8) 0.0022(8)
C5 0.0165(7) 0.0239(9) 0.0231(8) 0.0014(7) 0.0047(7) 0.0020(7)
O5 0.0248(6) 0.0415(8) 0.0327(7) -0.0017(6) 0.0154(6) -0.0019(6)
C6 0.0170(8) 0.0205(9) 0.0235(9) 0.0021(7) 0.0036(7) -0.0004(7)
C7 0.0243(9) 0.0241(10) 0.0251(9) 0.0035(8) 0.0046(7) -0.0023(7)
S8 0.0470(3) 0.0228(3) 0.0361(3) 0.0013(2) 0.0056(2) -0.0120(2)
C9 0.0483(12) 0.0237(10) 0.0310(11) -0.0046(8) 0.0113(10) -0.0027(9)
C10 0.0335(10) 0.0256(10) 0.0207(9) -0.0026(8) 0.0036(8) -0.0033(8)
C11 0.0189(8) 0.0232(9) 0.0300(9) -0.0010(7) 0.0065(8) -0.0029(7)
C12 0.0134(7) 0.0242(9) 0.0266(9) -0.0008(7) 0.0028(7) -0.0009(7)
C13 0.0174(8) 0.0305(11) 0.0315(10) -0.0046(8) 0.0052(8) 0.0002(7)
C14 0.0252(9) 0.0259(11) 0.0543(14) -0.0065(9) 0.0018(9) 0.0037(8)
C15 0.0311(11) 0.0302(12) 0.0584(15) 0.0160(11) -0.0009(10) -0.0021(9)
C16 0.0319(11) 0.0508(14) 0.0336(11) 0.0171(10) 0.0066(9) 0.0017(10)
C17 0.0214(9) 0.0360(12) 0.0268(10) -0.0010(8) 0.0046(8) 0.0021(8)
N21 0.0188(7) 0.0191(7) 0.0236(7) -0.0021(6) 0.0060(6) -0.0020(6)
C22 0.0215(8) 0.0182(9) 0.0241(8) 0.0016(7) 0.0071(7) 0.0004(7)
O22 0.0267(7) 0.0326(8) 0.0381(7) -0.0050(6) 0.0184(6) -0.0030(6)
C23 0.0218(8) 0.0187(9) 0.0213(8) -0.0029(7) 0.0079(7) -0.0002(7)
N24 0.0229(7) 0.0200(8) 0.0211(7) -0.0007(6) 0.0074(6) -0.0042(6)
C24 0.0268(9) 0.0270(10) 0.0329(10) 0.0004(8) 0.0090(8) -0.0082(8)
C25 0.0235(8) 0.0222(9) 0.0173(8) 0.0030(7) 0.0055(7) 0.0021(7)
O25 0.0331(7) 0.0396(8) 0.0260(7) -0.0015(6) 0.0162(6) -0.0021(6)
C26 0.0245(9) 0.0211(9) 0.0169(8) -0.0013(7) 0.0044(7) 0.0017(7)
C27 0.0288(10) 0.0225(10) 0.0268(9) -0.0021(8) 0.0048(8) 0.0040(7)
S28 0.0426(3) 0.0207(3) 0.0504(3) -0.0115(2) 0.0039(3) -0.0008(2)
C29 0.0370(12) 0.0255(11) 0.0501(13) -0.0016(10) 0.0093(10) -0.0110(9)
C210 0.0224(9) 0.0285(11) 0.0364(11) -0.0025(8) 0.0045(8) -0.0058(8)
C211 0.0312(10) 0.0280(10) 0.0175(8) -0.0042(7) 0.0064(8) -0.0028(8)
C212 0.0262(9) 0.0265(10) 0.0143(8) -0.0005(7) 0.0035(7) -0.0008(7)
C213 0.0293(10) 0.0319(11) 0.0216(9) 0.0032(8) 0.0101(8) 0.0024(8)
C214 0.0416(12) 0.0298(12) 0.0285(10) 0.0064(8) 0.0091(9) 0.0007(9)
C215 0.0462(12) 0.0328(12) 0.0323(11) 0.0049(9) 0.0057(10) 0.0135(10)
C216 0.0282(11) 0.0507(14) 0.0326(11) 0.0051(10) 0.0078(9) 0.0141(10)
C217 0.0241(9) 0.0384(12) 0.0224(9) 0.0034(8) 0.0045(8) -0.0006(8)

loop_
_atom_type_symbol
_atom_type_description
_atom_type_scat_dispersion_real
_atom_type_scat_dispersion_imag
_atom_type_scat_source
C C 0.0033 0.0016 'International Tables Vol C Tables 4.2.6.8 and 6.1.1.4'
H H 0.0000 0.0000 'International Tables Vol C Tables 4.2.6.8 and 6.1.1.4'
N N 0.0061 0.0033 'International Tables Vol C Tables 4.2.6.8 and 6.1.1.4'
O O 0.0106 0.0060 'International Tables Vol C Tables 4.2.6.8 and 6.1.1.4'
S S 0.1246 0.1234 'International Tables Vol C Tables 4.2.6.8 and 6.1.1.4'

loop_
_geom_angle_atom_site_label_1
_geom_angle_atom_site_label_2
_geom_angle_atom_site_label_3
_geom_angle
C2 N1 C6 123.85(14)
C2 N1 C10 120.27(15)
C6 N1 C10 115.66(14)
O2 C2 N1 123.18(16)
O2 C2 C3 117.70(15)
N1 C2 C3 119.12(14)
N4 C3 C2 114.38(14)
N4 C3 C11 112.35(14)
C2 C3 C11 109.43(14)
N4 C3 H3 106.7
C2 C3 H3 106.7
C11 C3 H3 106.7
C5 N4 C3 124.02(14)
C5 N4 C4 117.57(15)
C3 N4 C4 117.21(14)
N4 C4 H4A 109.5
N4 C4 H4B 109.5
H4A C4 H4B 109.5
N4 C4 H4C 109.5
H4A C4 H4C 109.5
H4B C4 H4C 109.5
O5 C5 N4 123.10(17)
O5 C5 C6 118.68(15)
N4 C5 C6 118.10(14)
N1 C6 C5 115.62(14)
N1 C6 C7 111.25(14)
C5 C6 C7 110.23(14)
N1 C6 H6 106.4
C5 C6 H6 106.4
C7 C6 H6 106.4
C6 C7 S8 111.56(12)
C6 C7 H7A 109.3
S8 C7 H7A 109.3
C6 C7 H7B 109.3
S8 C7 H7B 109.3
H7A C7 H7B 108.0
C7 S8 C9 97.94(9)
C10 C9 S8 112.20(15)
C10 C9 H9A 109.2
S8 C9 H9A 109.2
C10 C9 H9B 109.2
S8 C9 H9B 109.2
H9A C9 H9B 107.9
N1 C10 C9 111.16(16)
N1 C10 H10A 109.4
C9 C10 H10A 109.4
N1 C10 H10B 109.4
C9 C10 H10B 109.4
H10A C10 H10B 108.0
C12 C11 C3 113.65(14)
C12 C11 H11A 108.8
C3 C11 H11A 108.8
C12 C11 H11B 108.8
C3 C11 H11B 108.8
H11A C11 H11B 107.7
C17 C12 C13 118.23(18)
C17 C12 C11 120.96(17)
C13 C12 C11 120.80(17)
C14 C13 C12 120.97(19)
C14 C13 H13 119.5
C12 C13 H13 119.5
C13 C14 C15 119.9(2)
C13 C14 H14 120.1
C15 C14 H14 120.1
C16 C15 C14 119.9(2)
C16 C15 H15 120.1
C14 C15 H15 120.1
C15 C16 C17 120.0(2)
C15 C16 H16 120.0
C17 C16 H16 120.0
C16 C17 C12 121.0(2)
C16 C17 H17 119.5
C12 C17 H17 119.5
C22 N21 C210 120.33(15)
C22 N21 C26 123.87(14)
C210 N21 C26 115.43(14)
O22 C22 N21 123.10(16)
O22 C22 C23 117.95(15)
N21 C22 C23 118.94(14)
N24 C23 C22 114.64(14)
N24 C23 C211 112.34(14)
C22 C23 C211 109.38(15)
N24 C23 H23 106.7
C22 C23 H23 106.7
C211 C23 H23 106.7
C25 N24 C23 124.01(14)
C25 N24 C24 118.03(15)
C23 N24 C24 117.11(14)
N24 C24 H24A 109.5
N24 C24 H24B 109.5
H24A C24 H24B 109.5
N24 C24 H24C 109.5
H24A C24 H24C 109.5
H24B C24 H24C 109.5
O25 C25 N24 123.05(16)
O25 C25 C26 118.20(15)
N24 C25 C26 118.67(14)
N21 C26 C25 115.12(14)
N21 C26 C27 111.14(15)
C25 C26 C27 110.45(14)
N21 C26 H26 106.5
C25 C26 H26 106.5
C27 C26 H26 106.5
C26 C27 S28 111.88(13)
C26 C27 H27A 109.2
S28 C27 H27A 109.2
C26 C27 H27B 109.2
S28 C27 H27B 109.2
H27A C27 H27B 107.9
C27 S28 C29 98.12(9)
C210 C29 S28 112.30(16)
C210 C29 H29A 109.1
S28 C29 H29A 109.1
C210 C29 H29B 109.1
S28 C29 H29B 109.1
H29A C29 H29B 107.9
N21 C210 C29 110.59(16)
N21 C210 H21A 109.5
C29 C210 H21A 109.5
N21 C210 H21B 109.5
C29 C210 H21B 109.5
H21A C210 H21B 108.1
C212 C211 C23 113.86(14)
C212 C211 H21C 108.8
C23 C211 H21C 108.8
C212 C211 H21D 108.8
C23 C211 H21D 108.8
H21C C211 H21D 107.7
C217 C212 C213 118.36(18)
C217 C212 C211 121.38(18)
C213 C212 C211 120.25(17)
C214 C213 C212 120.95(18)
C214 C213 H213 119.5
C212 C213 H213 119.5
C215 C214 C213 119.8(2)
C215 C214 H214 120.1
C213 C214 H214 120.1
C216 C215 C214 119.8(2)
C216 C215 H215 120.1
C214 C215 H215 120.1
C215 C216 C217 120.37(19)
C215 C216 H216 119.8
C217 C216 H216 119.8
C212 C217 C216 120.7(2)
C212 C217 H217 119.6
C216 C217 H217 119.6

loop_
_geom_bond_atom_site_label_1
_geom_bond_atom_site_label_2
_geom_bond_distance
N1 C2 1.345(2)
N1 C6 1.459(2)
N1 C10 1.467(2)
C2 O2 1.233(2)
C2 C3 1.514(2)
C3 N4 1.459(2)
C3 C11 1.547(3)
C3 H3 0.9800
N4 C5 1.343(2)
N4 C4 1.467(2)
C4 H4A 0.9600
C4 H4B 0.9600
C4 H4C 0.9600
C5 O5 1.224(2)
C5 C6 1.519(3)
C6 C7 1.532(3)
C6 H6 0.9800
C7 S8 1.8072(19)
C7 H7A 0.9700
C7 H7B 0.9700
S8 C9 1.817(2)
C9 C10 1.516(3)
C9 H9A 0.9700
C9 H9B 0.9700
C10 H10A 0.9700
C10 H10B 0.9700
C11 C12 1.506(3)
C11 H11A 0.9700
C11 H11B 0.9700
C12 C17 1.391(3)
C12 C13 1.391(3)
C13 C14 1.384(3)
C13 H13 0.9300
C14 C15 1.389(4)
C14 H14 0.9300
C15 C16 1.376(4)
C15 H15 0.9300
C16 C17 1.387(3)
C16 H16 0.9300
C17 H17 0.9300
N21 C22 1.345(2)
N21 C210 1.465(2)
N21 C26 1.467(2)
C22 O22 1.233(2)
C22 C23 1.512(2)
C23 N24 1.461(2)
C23 C211 1.549(2)
C23 H23 0.9800
N24 C25 1.338(2)
N24 C24 1.465(2)
C24 H24A 0.9600
C24 H24B 0.9600
C24 H24C 0.9600
C25 O25 1.227(2)
C25 C26 1.515(3)
C26 C27 1.532(3)
C26 H26 0.9800
C27 S28 1.802(2)
C27 H27A 0.9700
C27 H27B 0.9700
S28 C29 1.810(2)
C29 C210 1.518(3)
C29 H29A 0.9700
C29 H29B 0.9700
C210 H21A 0.9700
C210 H21B 0.9700
C211 C212 1.512(3)
C211 H21C 0.9700
C211 H21D 0.9700
C212 C217 1.384(3)
C212 C213 1.400(3)
C213 C214 1.384(3)
C213 H213 0.9300
C214 C215 1.384(3)
C214 H214 0.9300
C215 C216 1.381(3)
C215 H215 0.9300
C216 C217 1.387(3)
C216 H216 0.9300
C217 H217 0.9300

loop_
_geom_hbond_atom_site_label_D
_geom_hbond_atom_site_label_H
_geom_hbond_atom_site_label_A
_geom_hbond_distance_DH
_geom_hbond_distance_HA
_geom_hbond_distance_DA
_geom_hbond_angle_DHA
_geom_hbond_site_symmetry_A
C3 H3 O22 0.98 2.47 3.416(2) 162.0 2_756
C11 H11A O5 0.97 2.59 3.135(2) 115.7 1_655
C17 H17 O2 0.93 2.41 3.204(2) 143.8 1_556
C211 H21C O25 0.97 2.58 3.135(2) 116.7 1_554
C23 H23 O2 0.98 2.46 3.402(2) 162.1 2_746
C217 H217 O22 0.93 2.43 3.260(2) 149.3 1_455

_cod_database_fobs_code 2108197
